data_4020870
loop_
_publ_author_name
'Hideaki Oshida'
'Akihiko Ishii'
'Juzo Nakayama'

_publ_section_title
;
 Oxidation of cis- and trans-3,5-Di-tert-butyl-3,5-diphenyl-
 1,2,4-trithiolanes: Isolation and Properties
 of the 1-Oxides and the 1,2-Dioxides
;
_journal_name_full 'Journal of Organic Chemistry'
_journal_page_first 1695
_journal_page_last 1703
_journal_paper_doi 10.1021/jo0354591
_journal_volume 69
_journal_year 2004
_chemical_formula_moiety 'C22 H28 O S3 '
_chemical_formula_sum 'C22 H28 O S3'
_chemical_formula_weight 404.657
_space_group_IT_number 19
_symmetry_cell_setting orthorhombic
_symmetry_space_group_name_Hall 'P 2ac 2ab'
_symmetry_space_group_name_H-M 'P 21 21 21'
_cell_angle_alpha 90.00
_cell_angle_beta 90.00
_cell_angle_gamma 90.00
_cell_formula_units_Z 4
_cell_length_a 13.217(4)
_cell_length_b 15.600(4)
_cell_length_c 10.223(3)
_cell_measurement_temperature 298
_cell_volume 2108.0(10)
_exptl_crystal_density_diffrn 1.275
_cod_depositor_comments
;
The following automatic conversions were performed:
'_symmetry_cell_setting' value 'Orthorhombic' changed to 'orthorhombic'
according to '/home/saulius/struct/CIF-dictionaries/cif_core.dic'
dictionary named 'cif_core.dic' version 2.4.1 from 2010-06-29.

Automatic conversion script
Id: cif_fix_enum 1527 2010-12-29 10:47:43Z saulius 
;
_cod_database_code 4020870

loop_
_symmetry_equiv_pos_as_xyz
+X,+Y,+Z
'-X+ 1/2,-Y,+Z+ 1/2'
'+X+ 1/2,-Y+ 1/2,-Z'
'-X,+Y+ 1/2,-Z+ 1/2'

loop_
_atom_site_label
_atom_site_type_symbol
_atom_site_fract_x
_atom_site_fract_y
_atom_site_fract_z
_atom_site_U_iso_or_equiv
_atom_site_adp_type
_atom_site_occupancy
_atom_site_symmetry_multiplicity
_atom_site_calc_flag
_atom_site_refinement_flags
_atom_site_disorder_assembly
_atom_site_disorder_group
S1 S 0.90524(7) 0.37165(6) 0.14498(10) 0.0466(2) Uani 1 1 d . . .
S2 S 1.00665(7) 0.26907(7) 0.17084(10) 0.0499(3) Uani 1 1 d . . .
S4 S 0.81023(6) 0.25057(6) 0.31283(8) 0.0426(2) Uani 1 1 d . . .
O1 O 0.9236(3) 0.4081(2) 0.0151(3) 0.0646(9) Uani 1 1 d . . .
C3 C 0.9516(2) 0.2430(2) 0.3297(3) 0.0378(7) Uani 1 1 d . . .
C5 C 0.7900(2) 0.3011(2) 0.1533(3) 0.0365(7) Uani 1 1 d . . .
C6 C 0.9850(3) 0.3069(2) 0.4359(4) 0.0432(8) Uani 1 1 d . . .
C7 C 0.9242(3) 0.3239(3) 0.5437(4) 0.0505(9) Uani 1 1 d . . .
C8 C 0.9562(4) 0.3784(3) 0.6429(5) 0.0664(13) Uani 1 1 d . . .
C9 C 1.0491(4) 0.4185(3) 0.6330(6) 0.0774(15) Uani 1 1 d . . .
C10 C 1.1093(4) 0.4034(3) 0.5279(6) 0.0760(15) Uani 1 1 d . . .
C11 C 1.0779(3) 0.3472(3) 0.4315(5) 0.0618(11) Uani 1 1 d . . .
C12 C 0.9830(3) 0.1471(2) 0.3626(4) 0.0458(8) Uani 1 1 d . . .
C13 C 0.9475(4) 0.0835(3) 0.2581(5) 0.0642(12) Uani 1 1 d . . .
C14 C 0.9379(3) 0.1203(3) 0.4951(4) 0.0511(9) Uani 1 1 d . . .
C15 C 1.0991(3) 0.1409(3) 0.3740(5) 0.0599(11) Uani 1 1 d . . .
C16 C 0.7818(3) 0.2341(2) 0.0440(3) 0.0391(7) Uani 1 1 d . . .
C17 C 0.8202(3) 0.2465(3) -0.0806(4) 0.0550(10) Uani 1 1 d . . .
C18 C 0.8094(4) 0.1843(3) -0.1755(5) 0.0673(12) Uani 1 1 d . . .
C19 C 0.7581(4) 0.1101(3) -0.1510(5) 0.0673(13) Uani 1 1 d . . .
C20 C 0.7175(4) 0.0976(3) -0.0302(5) 0.0664(14) Uani 1 1 d . . .
C21 C 0.7301(3) 0.1580(2) 0.0678(4) 0.0519(9) Uani 1 1 d . . .
C22 C 0.6948(3) 0.3627(2) 0.1610(4) 0.0455(8) Uani 1 1 d . . .
C23 C 0.7088(4) 0.4327(3) 0.2648(5) 0.0608(11) Uani 1 1 d . . .
C24 C 0.6758(4) 0.4051(3) 0.0279(4) 0.0644(12) Uani 1 1 d . . .
C25 C 0.5998(3) 0.3105(3) 0.1956(5) 0.0607(11) Uani 1 1 d . . .
H7 H 0.8604 0.2948 0.5512 0.061 Uiso 1 1 d R . .
H8 H 0.9129 0.3904 0.7161 0.080 Uiso 1 1 d R . .
H9 H 1.0725 0.4573 0.6993 0.093 Uiso 1 1 d R . .
H10 H 1.1739 0.4309 0.5188 0.091 Uiso 1 1 d R . .
H11 H 1.1237 0.3356 0.3607 0.074 Uiso 1 1 d R . .
H13A H 0.9811 0.0976 0.1777 0.077 Uiso 1 1 d R . .
H13B H 0.8761 0.0930 0.2488 0.077 Uiso 1 1 d R . .
H13C H 0.9596 0.0244 0.2790 0.077 Uiso 1 1 d R . .
H14A H 0.9646 0.1564 0.5628 0.061 Uiso 1 1 d R . .
H14B H 0.9498 0.0613 0.5171 0.061 Uiso 1 1 d R . .
H14C H 0.8664 0.1300 0.4869 0.061 Uiso 1 1 d R . .
H15A H 1.1235 0.1768 0.4435 0.072 Uiso 1 1 d R . .
H15B H 1.1256 0.1610 0.2921 0.072 Uiso 1 1 d R . .
H15C H 1.1209 0.0830 0.3886 0.072 Uiso 1 1 d R . .
H17 H 0.8514 0.3008 -0.0988 0.066 Uiso 1 1 d R . .
H18 H 0.8374 0.1909 -0.2616 0.081 Uiso 1 1 d R . .
H19 H 0.7484 0.0660 -0.2154 0.081 Uiso 1 1 d R . .
H20 H 0.6827 0.0447 -0.0137 0.080 Uiso 1 1 d R . .
H21 H 0.6987 0.1474 0.1509 0.062 Uiso 1 1 d R . .
H23A H 0.7172 0.4058 0.3486 0.073 Uiso 1 1 d R . .
H23B H 0.6533 0.4724 0.2687 0.073 Uiso 1 1 d R . .
H23C H 0.7696 0.4629 0.2421 0.073 Uiso 1 1 d R . .
H24A H 0.6621 0.3611 -0.0354 0.077 Uiso 1 1 d R . .
H24B H 0.7364 0.4351 0.0039 0.077 Uiso 1 1 d R . .
H24C H 0.6201 0.4446 0.0305 0.077 Uiso 1 1 d R . .
H25A H 0.6088 0.2850 0.2803 0.073 Uiso 1 1 d R . .
H25B H 0.5954 0.2662 0.1307 0.073 Uiso 1 1 d R . .
H25C H 0.5387 0.3438 0.1950 0.073 Uiso 1 1 d R . .

loop_
_atom_site_aniso_label
_atom_site_aniso_U_11
_atom_site_aniso_U_22
_atom_site_aniso_U_33
_atom_site_aniso_U_23
_atom_site_aniso_U_13
_atom_site_aniso_U_12
S1 0.0458(5) 0.0418(4) 0.0522(5) 0.0054(4) -0.0008(4) -0.0118(4)
S2 0.0370(4) 0.0645(6) 0.0480(5) 0.0064(5) 0.0089(4) -0.0008(4)
S4 0.0342(4) 0.0529(5) 0.0409(4) 0.0101(4) 0.0029(3) -0.0032(4)
O1 0.0693(19) 0.0627(19) 0.0617(19) 0.0229(15) 0.0004(16) -0.0190(16)
C3 0.0330(15) 0.0400(16) 0.0404(17) -0.0003(16) 0.0010(13) 0.0003(14)
C5 0.0334(16) 0.0363(15) 0.0397(18) 0.0028(14) 0.0004(14) -0.0046(13)
C6 0.0440(19) 0.0368(17) 0.049(2) -0.0014(16) -0.0049(17) 0.0005(15)
C7 0.060(2) 0.0441(19) 0.047(2) -0.0021(17) 0.0030(19) 0.0034(18)
C8 0.088(3) 0.047(2) 0.064(3) -0.015(2) -0.009(3) 0.015(2)
C9 0.095(4) 0.048(2) 0.090(4) -0.020(3) -0.034(3) 0.003(3)
C10 0.065(3) 0.067(3) 0.096(4) -0.014(3) -0.021(3) -0.012(2)
C11 0.047(2) 0.059(2) 0.079(3) -0.007(2) -0.005(2) -0.0074(19)
C12 0.048(2) 0.0417(18) 0.048(2) 0.0009(16) -0.0042(17) 0.0059(15)
C13 0.082(3) 0.047(2) 0.064(3) -0.007(2) -0.011(3) 0.006(2)
C14 0.059(2) 0.0431(19) 0.051(2) 0.0057(18) -0.0010(19) -0.0023(18)
C15 0.052(2) 0.057(2) 0.071(3) 0.001(2) -0.004(2) 0.0145(19)
C16 0.0363(16) 0.0395(17) 0.0414(17) -0.0032(15) -0.0041(14) 0.0023(14)
C17 0.057(2) 0.059(2) 0.049(2) -0.008(2) 0.0055(18) -0.007(2)
C18 0.059(3) 0.083(3) 0.060(3) -0.016(3) 0.003(2) 0.012(2)
C19 0.065(3) 0.062(3) 0.075(3) -0.027(3) -0.021(3) 0.016(2)
C20 0.069(3) 0.038(2) 0.092(4) -0.003(2) -0.029(3) -0.0038(19)
C21 0.053(2) 0.047(2) 0.056(2) 0.0008(19) -0.0042(19) -0.0072(17)
C22 0.0440(18) 0.0450(18) 0.048(2) 0.0020(17) -0.0055(17) 0.0028(16)
C23 0.064(3) 0.054(2) 0.065(3) -0.012(2) 0.000(2) 0.014(2)
C24 0.068(3) 0.066(3) 0.059(3) 0.004(2) -0.011(2) 0.018(2)
C25 0.039(2) 0.071(3) 0.072(3) -0.002(2) 0.004(2) 0.0034(19)

loop_
_geom_bond_atom_site_label_1
_geom_bond_atom_site_label_2
_geom_bond_distance
_geom_bond_site_symmetry_2
_geom_bond_publ_flag
S1 O1 1.464(3) . ?
S1 C5 1.881(3) . ?
S1 S2 2.1042(15) . ?
S2 C3 1.825(3) . ?
S4 C5 1.831(3) . ?
S4 C3 1.881(3) . ?
C3 C6 1.539(5) . ?
C3 C12 1.588(5) . ?
C5 C16 1.534(5) . ?
C5 C22 1.586(5) . ?
C6 C11 1.381(5) . ?
C6 C7 1.390(5) . ?
C7 C8 1.389(6) . ?
C8 C9 1.382(8) . ?
C9 C10 1.358(8) . ?
C10 C11 1.383(7) . ?
C12 C13 1.531(6) . ?
C12 C14 1.538(5) . ?
C12 C15 1.542(5) . ?
C16 C17 1.384(5) . ?
C16 C21 1.392(5) . ?
C17 C18 1.379(6) . ?
C18 C19 1.365(7) . ?
C19 C20 1.360(7) . ?
C20 C21 1.385(6) . ?
C22 C23 1.534(5) . ?
C22 C24 1.534(6) . ?
C22 C25 1.537(6) . ?
C7 H7 0.9600 . ?
C8 H8 0.9600 . ?
C9 H9 0.9600 . ?
C10 H10 0.9599 . ?
C11 H11 0.9600 . ?
C13 H13A 0.9600 . ?
C13 H13B 0.9600 . ?
C13 H13C 0.9598 . ?
C14 H14A 0.9600 . ?
C14 H14B 0.9601 . ?
C14 H14C 0.9600 . ?
C15 H15A 0.9600 . ?
C15 H15B 0.9600 . ?
C15 H15C 0.9601 . ?
C17 H17 0.9600 . ?
C18 H18 0.9600 . ?
C19 H19 0.9600 . ?
C20 H20 0.9600 . ?
C21 H21 0.9600 . ?
C23 H23A 0.9602 . ?
C23 H23B 0.9600 . ?
C23 H23C 0.9599 . ?
C24 H24A 0.9600 . ?
C24 H24B 0.9599 . ?
C24 H24C 0.9601 . ?
C25 H25A 0.9599 . ?
C25 H25B 0.9599 . ?
C25 H25C 0.9600 . ?

loop_
_cod_related_entry_id
_cod_related_entry_database
_cod_related_entry_code
1 ChemSpider 21176769
